data_7101884
loop_
_publ_author_name
'Gauthier, S\'ebastien'
'Solari, Euro'
'Dutta, Barnali'
'Scopelliti, Rosario'
'Severin, Kay'

_publ_section_title
;
 A new coupling reaction for the synthesis of ruthenium half-sandwich
 complexes with sterically demanding cyclopentadienyl ligands.
;
_journal_issue 18
_journal_name_full 'Chemical communications (Cambridge, England)'
_journal_page_first 1837
_journal_page_last 1839
_journal_paper_doi 10.1039/b618712a
_journal_year 2007
_chemical_formula_moiety 'C37 H48 Cl O P Ru'
_chemical_formula_sum 'C37 H48 Cl O P Ru'
_chemical_formula_weight 676.24
_chemical_name_systematic
;
?
;
_space_group_IT_number 14
_symmetry_cell_setting monoclinic
_symmetry_space_group_name_Hall '-P 2ybc'
_symmetry_space_group_name_H-M 'P 1 21/c 1'
_atom_sites_solution_hydrogens geom
_atom_sites_solution_primary direct
_atom_sites_solution_secondary difmap
_audit_creation_method SHELXL-97
_cell_angle_alpha 90.00
_cell_angle_beta 92.158(8)
_cell_angle_gamma 90.00
_cell_formula_units_Z 4
_cell_length_a 17.879(3)
_cell_length_b 9.4034(7)
_cell_length_c 20.2160(16)
_cell_measurement_reflns_used 81
_cell_measurement_temperature 100(2)
_cell_measurement_theta_max 20.058
_cell_measurement_theta_min 3.251
_cell_volume 3396.3(6)
_computing_cell_refinement 'Dirax/lsq (Duisenberg & Schreurs, 1989-2000)'
_computing_data_collection 'Collect (Bruker AXS BV, 1997-2004)'
_computing_data_reduction 'EvalCCD (Duisenberg & Schreurs, 1990-2000)'
_computing_molecular_graphics 'Bruker SHELXTL'
_computing_publication_material 'Bruker SHELXTL'
_computing_structure_refinement 'SHELXL-97 (Sheldrick, 1997)'
_computing_structure_solution 'SHELXS-97 (Sheldrick, 1990)'
_diffrn_ambient_temperature 100(2)
_diffrn_measured_fraction_theta_full 0.998
_diffrn_measured_fraction_theta_max 0.998
_diffrn_measurement_device_type 'Bruker APEX II CCD'
_diffrn_measurement_method 'phi and omega scans'
_diffrn_radiation_monochromator graphite
_diffrn_radiation_source 'fine-focus sealed tube'
_diffrn_radiation_type MoK\a
_diffrn_radiation_wavelength 0.71073
_diffrn_reflns_av_R_equivalents 0.0744
_diffrn_reflns_av_sigmaI/netI 0.0363
_diffrn_reflns_limit_h_max 21
_diffrn_reflns_limit_h_min -21
_diffrn_reflns_limit_k_max 11
_diffrn_reflns_limit_k_min -11
_diffrn_reflns_limit_l_max 23
_diffrn_reflns_limit_l_min -24
_diffrn_reflns_number 60255
_diffrn_reflns_theta_full 25.03
_diffrn_reflns_theta_max 25.03
_diffrn_reflns_theta_min 3.10
_exptl_absorpt_coefficient_mu 0.614
_exptl_absorpt_correction_T_max 1.0000
_exptl_absorpt_correction_T_min 0.5743
_exptl_absorpt_correction_type 'multi-scan, SADABS'
_exptl_crystal_colour purple
_exptl_crystal_density_diffrn 1.323
_exptl_crystal_density_method 'not measured'
_exptl_crystal_description prismatic
_exptl_crystal_F_000 1416
_exptl_crystal_size_max 0.61
_exptl_crystal_size_mid 0.34
_exptl_crystal_size_min 0.15
_refine_diff_density_max 0.581
_refine_diff_density_min -0.686
_refine_diff_density_rms 0.080
_refine_ls_extinction_method none
_refine_ls_goodness_of_fit_ref 1.123
_refine_ls_hydrogen_treatment riding
_refine_ls_matrix_type full
_refine_ls_number_parameters 370
_refine_ls_number_reflns 5984
_refine_ls_number_restraints 0
_refine_ls_restrained_S_all 1.123
_refine_ls_R_factor_all 0.0534
_refine_ls_R_factor_gt 0.0361
_refine_ls_shift/su_max 0.000
_refine_ls_shift/su_mean 0.000
_refine_ls_structure_factor_coef Fsqd
_refine_ls_weighting_details 'calc w=1/[\s^2^(Fo^2^)+(0.0237P)^2^+5.7059P] where P=(Fo^2^+2Fc^2^)/3'
_refine_ls_weighting_scheme calc
_refine_ls_wR_factor_gt 0.0730
_refine_ls_wR_factor_ref 0.0814
_reflns_number_gt 4848
_reflns_number_total 5984
_reflns_threshold_expression >2sigma(I)
_cod_data_source_file b618712a.txt
_cod_data_source_block complex_7
_cod_depositor_comments
;
The following automatic conversions were performed:
'_symmetry_cell_setting' value 'Monoclinic' changed to 'monoclinic'
according to '/home/saulius/struct/CIF-dictionaries/cif_core.dic'
dictionary named 'cif_core.dic' version 2.4.1 from 2010-06-29.

Automatic conversion script
Id: cif_fix_enum 1527 2010-12-29 10:47:43Z saulius 
;
_cod_original_sg_symbol_H-M P2(1)/c
_cod_database_code 7101884

loop_
_symmetry_equiv_pos_as_xyz
'x, y, z'
'-x, y+1/2, -z+1/2'
'-x, -y, -z'
'x, -y-1/2, z-1/2'

loop_
_atom_site_label
_atom_site_type_symbol
_atom_site_fract_x
_atom_site_fract_y
_atom_site_fract_z
_atom_site_U_iso_or_equiv
_atom_site_adp_type
_atom_site_occupancy
_atom_site_symmetry_multiplicity
_atom_site_calc_flag
_atom_site_refinement_flags
Ru1 Ru 0.248077(13) 0.20212(3) 0.141764(12) 0.01400(8) Uani 1 1 d .
Cl1 Cl 0.18412(4) -0.01598(8) 0.15586(4) 0.01909(17) Uani 1 1 d .
P1 P 0.14626(4) 0.30473(9) 0.07947(4) 0.01410(17) Uani 1 1 d .
O1 O 0.38349(13) 0.3316(2) 0.05466(11) 0.0241(5) Uani 1 1 d .
C1 C 0.31927(16) 0.3875(3) 0.15845(15) 0.0180(7) Uani 1 1 d .
H1 H 0.3055 0.4835 0.1498 0.022 Uiso 1 1 calc R
C2 C 0.35491(16) 0.2956(4) 0.11435(15) 0.0188(7) Uani 1 1 d .
C3 C 0.36555(16) 0.1559(3) 0.14354(15) 0.0166(7) Uani 1 1 d .
C4 C 0.34148(16) 0.1679(3) 0.21220(14) 0.0153(7) Uani 1 1 d .
C5 C 0.30725(16) 0.3108(4) 0.21902(14) 0.0168(7) Uani 1 1 d .
C6 C 0.37873(19) 0.4799(4) 0.03757(17) 0.0269(8) Uani 1 1 d .
H6A H 0.3261 0.5071 0.0310 0.040 Uiso 1 1 calc R
H6B H 0.4051 0.4967 -0.0034 0.040 Uiso 1 1 calc R
H6C H 0.4018 0.5369 0.0734 0.040 Uiso 1 1 calc R
C7 C 0.39836(17) 0.0313(4) 0.10338(15) 0.0196(7) Uani 1 1 d .
C8 C 0.35664(18) 0.0234(4) 0.03447(16) 0.0236(7) Uani 1 1 d .
H8A H 0.3035 0.0039 0.0404 0.035 Uiso 1 1 calc R
H8B H 0.3783 -0.0529 0.0082 0.035 Uiso 1 1 calc R
H8C H 0.3619 0.1143 0.0114 0.035 Uiso 1 1 calc R
C9 C 0.48211(17) 0.0609(4) 0.09237(16) 0.0241(8) Uani 1 1 d .
H9A H 0.4870 0.1491 0.0670 0.036 Uiso 1 1 calc R
H9B H 0.5034 -0.0182 0.0678 0.036 Uiso 1 1 calc R
H9C H 0.5089 0.0707 0.1353 0.036 Uiso 1 1 calc R
C10 C 0.38945(19) -0.1180(4) 0.13391(17) 0.0264(8) Uani 1 1 d .
H10A H 0.4190 -0.1237 0.1756 0.040 Uiso 1 1 calc R
H10B H 0.4071 -0.1900 0.1031 0.040 Uiso 1 1 calc R
H10C H 0.3366 -0.1351 0.1424 0.040 Uiso 1 1 calc R
C11 C 0.34582(17) 0.0499(4) 0.26410(15) 0.0192(7) Uani 1 1 d .
H11A H 0.3390 -0.0418 0.2406 0.023 Uiso 1 1 calc R
H11B H 0.3026 0.0616 0.2928 0.023 Uiso 1 1 calc R
C12 C 0.41822(18) 0.0369(4) 0.31051(16) 0.0231(7) Uani 1 1 d .
C13 C 0.49060(19) 0.0478(5) 0.27294(18) 0.0392(10) Uani 1 1 d .
H13A H 0.4912 0.1379 0.2486 0.059 Uiso 1 1 calc R
H13B H 0.4934 -0.0316 0.2417 0.059 Uiso 1 1 calc R
H13C H 0.5336 0.0441 0.3044 0.059 Uiso 1 1 calc R
C14 C 0.4214(2) 0.1510(4) 0.36455(18) 0.0350(9) Uani 1 1 d .
H14A H 0.3749 0.1490 0.3887 0.053 Uiso 1 1 calc R
H14B H 0.4273 0.2447 0.3443 0.053 Uiso 1 1 calc R
H14C H 0.4639 0.1323 0.3953 0.053 Uiso 1 1 calc R
C15 C 0.4144(2) -0.1094(4) 0.34400(18) 0.0338(9) Uani 1 1 d .
H15A H 0.4586 -0.1226 0.3735 0.051 Uiso 1 1 calc R
H15B H 0.4130 -0.1840 0.3101 0.051 Uiso 1 1 calc R
H15C H 0.3691 -0.1150 0.3697 0.051 Uiso 1 1 calc R
C16 C 0.26931(18) 0.3866(4) 0.27673(15) 0.0218(7) Uani 1 1 d .
C17 C 0.3273(2) 0.4758(4) 0.31775(18) 0.0318(9) Uani 1 1 d .
H17A H 0.3635 0.4121 0.3400 0.048 Uiso 1 1 calc R
H17B H 0.3015 0.5316 0.3509 0.048 Uiso 1 1 calc R
H17C H 0.3534 0.5401 0.2883 0.048 Uiso 1 1 calc R
C18 C 0.2285(2) 0.2831(4) 0.32252(17) 0.0309(8) Uani 1 1 d .
H18A H 0.1970 0.2184 0.2956 0.046 Uiso 1 1 calc R
H18B H 0.1972 0.3373 0.3523 0.046 Uiso 1 1 calc R
H18C H 0.2655 0.2279 0.3487 0.046 Uiso 1 1 calc R
C19 C 0.20981(18) 0.4933(4) 0.24951(16) 0.0241(7) Uani 1 1 d .
H19A H 0.2343 0.5674 0.2240 0.036 Uiso 1 1 calc R
H19B H 0.1843 0.5369 0.2865 0.036 Uiso 1 1 calc R
H19C H 0.1732 0.4430 0.2208 0.036 Uiso 1 1 calc R
C20 C 0.06768(16) 0.3596(3) 0.13038(15) 0.0163(7) Uani 1 1 d .
C21 C 0.04804(17) 0.2710(3) 0.18281(15) 0.0189(7) Uani 1 1 d .
H21 H 0.0766 0.1878 0.1924 0.023 Uiso 1 1 calc R
C22 C -0.01283(18) 0.3039(4) 0.22090(16) 0.0250(7) Uani 1 1 d .
H22 H -0.0263 0.2422 0.2557 0.030 Uiso 1 1 calc R
C23 C -0.05420(18) 0.4275(4) 0.20805(16) 0.0248(8) Uani 1 1 d .
H23 H -0.0954 0.4508 0.2343 0.030 Uiso 1 1 calc R
C24 C -0.03468(18) 0.5159(4) 0.15659(16) 0.0243(8) Uani 1 1 d .
H24 H -0.0627 0.6000 0.1477 0.029 Uiso 1 1 calc R
C25 C 0.02552(17) 0.4827(4) 0.11778(15) 0.0199(7) Uani 1 1 d .
H25 H 0.0381 0.5440 0.0825 0.024 Uiso 1 1 calc R
C26 C 0.09829(16) 0.1972(3) 0.01431(14) 0.0147(6) Uani 1 1 d .
C27 C 0.02487(17) 0.2264(3) -0.00743(16) 0.0198(7) Uani 1 1 d .
H27 H -0.0027 0.2985 0.0138 0.024 Uiso 1 1 calc R
C28 C -0.00818(18) 0.1508(4) -0.05990(16) 0.0219(7) Uani 1 1 d .
H28 H -0.0580 0.1720 -0.0745 0.026 Uiso 1 1 calc R
C29 C 0.03120(18) 0.0447(3) -0.09097(15) 0.0210(7) Uani 1 1 d .
H29 H 0.0087 -0.0055 -0.1273 0.025 Uiso 1 1 calc R
C30 C 0.10390(18) 0.0118(4) -0.06874(15) 0.0220(7) Uani 1 1 d .
H30 H 0.1307 -0.0623 -0.0893 0.026 Uiso 1 1 calc R
C31 C 0.13712(17) 0.0883(3) -0.01612(15) 0.0187(7) Uani 1 1 d .
H31 H 0.1867 0.0659 -0.0010 0.022 Uiso 1 1 calc R
C32 C 0.17092(16) 0.4647(3) 0.03261(15) 0.0168(7) Uani 1 1 d .
C33 C 0.18432(17) 0.4559(4) -0.03506(15) 0.0206(7) Uani 1 1 d .
H33 H 0.1754 0.3687 -0.0577 0.025 Uiso 1 1 calc R
C34 C 0.21047(18) 0.5726(4) -0.06975(16) 0.0232(7) Uani 1 1 d .
H34 H 0.2195 0.5643 -0.1156 0.028 Uiso 1 1 calc R
C35 C 0.22341(17) 0.7010(4) -0.03747(16) 0.0234(7) Uani 1 1 d .
H35 H 0.2417 0.7806 -0.0609 0.028 Uiso 1 1 calc R
C36 C 0.20924(17) 0.7119(4) 0.02986(16) 0.0236(7) Uani 1 1 d .
H36 H 0.2170 0.8002 0.0519 0.028 Uiso 1 1 calc R
C37 C 0.18396(17) 0.5958(3) 0.06502(15) 0.0189(7) Uani 1 1 d .
H37 H 0.1754 0.6046 0.1109 0.023 Uiso 1 1 calc R

loop_
_atom_site_aniso_label
_atom_site_aniso_U_11
_atom_site_aniso_U_22
_atom_site_aniso_U_33
_atom_site_aniso_U_23
_atom_site_aniso_U_13
_atom_site_aniso_U_12
Ru1 0.01321(13) 0.01040(13) 0.01829(13) 0.00036(11) -0.00071(9) -0.00026(11)
Cl1 0.0190(4) 0.0123(4) 0.0260(4) 0.0001(3) 0.0015(3) -0.0027(3)
P1 0.0137(4) 0.0103(4) 0.0182(4) 0.0001(3) -0.0003(3) -0.0007(3)
O1 0.0305(13) 0.0173(13) 0.0250(12) 0.0028(10) 0.0063(10) -0.0004(10)
C1 0.0131(15) 0.0122(17) 0.0282(17) -0.0012(14) -0.0057(12) -0.0034(13)
C2 0.0141(15) 0.0193(17) 0.0229(16) 0.0041(14) -0.0002(12) -0.0043(14)
C3 0.0093(14) 0.0200(18) 0.0205(16) -0.0024(13) -0.0007(12) -0.0007(13)
C4 0.0090(14) 0.0182(18) 0.0184(15) -0.0005(12) -0.0029(11) -0.0013(12)
C5 0.0149(15) 0.0173(17) 0.0179(15) -0.0011(13) -0.0028(12) -0.0020(13)
C6 0.0280(18) 0.025(2) 0.0274(18) 0.0088(15) 0.0007(14) -0.0039(16)
C7 0.0147(15) 0.0178(18) 0.0264(17) -0.0022(14) 0.0014(13) 0.0002(13)
C8 0.0207(17) 0.0207(19) 0.0294(18) -0.0078(15) 0.0016(14) 0.0012(14)
C9 0.0188(17) 0.027(2) 0.0260(17) -0.0056(15) -0.0002(13) 0.0019(15)
C10 0.0270(18) 0.0173(19) 0.0350(19) -0.0028(15) 0.0029(15) 0.0049(15)
C11 0.0171(16) 0.0191(18) 0.0213(16) 0.0026(14) -0.0002(13) 0.0016(14)
C12 0.0221(17) 0.0219(19) 0.0248(17) 0.0044(14) -0.0049(14) 0.0023(15)
C13 0.0207(19) 0.063(3) 0.033(2) 0.010(2) -0.0065(15) -0.0015(19)
C14 0.035(2) 0.032(2) 0.037(2) -0.0009(17) -0.0165(17) 0.0063(17)
C15 0.034(2) 0.026(2) 0.040(2) 0.0074(18) -0.0082(17) 0.0036(17)
C16 0.0213(17) 0.0190(19) 0.0250(17) -0.0034(14) 0.0002(13) 0.0025(14)
C17 0.034(2) 0.026(2) 0.035(2) -0.0139(17) -0.0089(16) 0.0088(17)
C18 0.034(2) 0.031(2) 0.0280(18) -0.0008(17) 0.0086(15) 0.0083(18)
C19 0.0232(17) 0.0228(19) 0.0263(17) -0.0061(15) 0.0008(14) 0.0046(15)
C20 0.0133(15) 0.0141(16) 0.0211(16) -0.0039(13) -0.0027(12) -0.0011(13)
C21 0.0181(16) 0.0144(18) 0.0239(16) -0.0008(13) -0.0018(13) -0.0005(13)
C22 0.0232(17) 0.028(2) 0.0242(17) 0.0033(16) 0.0025(13) -0.0019(16)
C23 0.0199(17) 0.028(2) 0.0267(17) -0.0061(15) 0.0045(14) 0.0015(15)
C24 0.0230(17) 0.0196(19) 0.0302(18) -0.0051(15) -0.0018(14) 0.0062(15)
C25 0.0194(16) 0.0175(18) 0.0226(16) -0.0006(14) -0.0009(13) 0.0006(14)
C26 0.0170(15) 0.0098(15) 0.0173(15) 0.0037(13) -0.0003(12) -0.0040(13)
C27 0.0185(16) 0.0130(18) 0.0279(17) 0.0010(14) -0.0006(13) -0.0015(13)
C28 0.0206(16) 0.0176(18) 0.0270(17) 0.0049(14) -0.0043(14) -0.0042(14)
C29 0.0305(18) 0.0141(17) 0.0182(16) 0.0006(13) -0.0037(13) -0.0062(14)
C30 0.0272(18) 0.0159(18) 0.0230(17) -0.0008(14) 0.0032(14) 0.0005(14)
C31 0.0185(16) 0.0146(17) 0.0227(16) 0.0020(14) -0.0009(13) -0.0002(14)
C32 0.0110(14) 0.0148(17) 0.0247(16) 0.0016(13) -0.0008(12) 0.0002(13)
C33 0.0191(16) 0.0179(18) 0.0246(17) 0.0000(14) 0.0002(13) -0.0020(14)
C34 0.0252(18) 0.023(2) 0.0212(16) 0.0032(14) 0.0024(13) 0.0000(15)
C35 0.0199(16) 0.0143(17) 0.0362(19) 0.0076(15) 0.0036(14) 0.0011(14)
C36 0.0215(17) 0.0147(18) 0.0346(19) -0.0034(15) 0.0011(14) 0.0021(15)
C37 0.0190(16) 0.0163(17) 0.0214(16) -0.0010(13) 0.0013(12) 0.0024(14)

loop_
_atom_type_symbol
_atom_type_description
_atom_type_scat_dispersion_real
_atom_type_scat_dispersion_imag
_atom_type_scat_source
C C 0.0033 0.0016 'International Tables Vol C Tables 4.2.6.8 and 6.1.1.4'
H H 0.0000 0.0000 'International Tables Vol C Tables 4.2.6.8 and 6.1.1.4'
O O 0.0106 0.0060 'International Tables Vol C Tables 4.2.6.8 and 6.1.1.4'
P P 0.1023 0.0942 'International Tables Vol C Tables 4.2.6.8 and 6.1.1.4'
Cl Cl 0.1484 0.1585 'International Tables Vol C Tables 4.2.6.8 and 6.1.1.4'
Ru Ru -1.2594 0.8363 'International Tables Vol C Tables 4.2.6.8 and 6.1.1.4'

loop_
_geom_angle_atom_site_label_1
_geom_angle_atom_site_label_2
_geom_angle_atom_site_label_3
_geom_angle
C5 Ru1 C3 67.87(12)
C5 Ru1 C4 40.44(12)
C3 Ru1 C4 39.85(11)
C5 Ru1 C1 39.27(11)
C3 Ru1 C1 65.98(12)
C4 Ru1 C1 65.64(11)
C5 Ru1 C2 64.97(11)
C3 Ru1 C2 39.03(12)
C4 Ru1 C2 64.57(11)
C1 Ru1 C2 37.67(12)
C5 Ru1 Cl1 124.00(9)
C3 Ru1 Cl1 107.42(9)
C4 Ru1 Cl1 98.92(8)
C1 Ru1 Cl1 162.92(8)
C2 Ru1 Cl1 143.70(9)
C5 Ru1 P1 123.10(9)
C3 Ru1 P1 145.17(8)
C4 Ru1 P1 163.54(8)
C1 Ru1 P1 100.86(8)
C2 Ru1 P1 111.10(8)
Cl1 Ru1 P1 92.96(3)
C32 P1 C20 105.11(14)
C32 P1 C26 101.20(14)
C20 P1 C26 102.00(13)
C32 P1 Ru1 114.25(10)
C20 P1 Ru1 113.67(10)
C26 P1 Ru1 118.77(10)
C2 O1 C6 115.5(3)
C2 C1 C5 108.4(3)
C2 C1 Ru1 71.75(18)
C5 C1 Ru1 68.08(17)
C2 C1 H1 125.8
C5 C1 H1 125.8
Ru1 C1 H1 125.9
O1 C2 C1 126.7(3)
O1 C2 C3 122.3(3)
C1 C2 C3 110.7(3)
O1 C2 Ru1 132.8(2)
C1 C2 Ru1 70.58(17)
C3 C2 Ru1 68.66(17)
C2 C3 C4 106.0(3)
C2 C3 C7 121.1(3)
C4 C3 C7 132.8(3)
C2 C3 Ru1 72.31(17)
C4 C3 Ru1 71.31(16)
C7 C3 Ru1 122.2(2)
C3 C4 C5 107.0(3)
C3 C4 C11 125.7(3)
C5 C4 C11 127.2(3)
C3 C4 Ru1 68.84(16)
C5 C4 Ru1 67.57(16)
C11 C4 Ru1 125.1(2)
C1 C5 C4 107.4(3)
C1 C5 C16 119.6(3)
C4 C5 C16 133.0(3)
C1 C5 Ru1 72.65(17)
C4 C5 Ru1 71.99(17)
C16 C5 Ru1 123.9(2)
O1 C6 H6A 109.5
O1 C6 H6B 109.5
H6A C6 H6B 109.5
O1 C6 H6C 109.5
H6A C6 H6C 109.5
H6B C6 H6C 109.5
C10 C7 C9 109.6(3)
C10 C7 C3 115.5(3)
C9 C7 C3 109.0(3)
C10 C7 C8 105.1(3)
C9 C7 C8 108.3(2)
C3 C7 C8 109.0(3)
C7 C8 H8A 109.5
C7 C8 H8B 109.5
H8A C8 H8B 109.5
C7 C8 H8C 109.5
H8A C8 H8C 109.5
H8B C8 H8C 109.5
C7 C9 H9A 109.5
C7 C9 H9B 109.5
H9A C9 H9B 109.5
C7 C9 H9C 109.5
H9A C9 H9C 109.5
H9B C9 H9C 109.5
C7 C10 H10A 109.5
C7 C10 H10B 109.5
H10A C10 H10B 109.5
C7 C10 H10C 109.5
H10A C10 H10C 109.5
H10B C10 H10C 109.5
C4 C11 C12 119.0(3)
C4 C11 H11A 107.6
C12 C11 H11A 107.6
C4 C11 H11B 107.6
C12 C11 H11B 107.6
H11A C11 H11B 107.0
C13 C12 C14 107.4(3)
C13 C12 C15 109.4(3)
C14 C12 C15 108.3(3)
C13 C12 C11 113.0(3)
C14 C12 C11 112.2(3)
C15 C12 C11 106.4(3)
C12 C13 H13A 109.5
C12 C13 H13B 109.5
H13A C13 H13B 109.5
C12 C13 H13C 109.5
H13A C13 H13C 109.5
H13B C13 H13C 109.5
C12 C14 H14A 109.5
C12 C14 H14B 109.5
H14A C14 H14B 109.5
C12 C14 H14C 109.5
H14A C14 H14C 109.5
H14B C14 H14C 109.5
C12 C15 H15A 109.5
C12 C15 H15B 109.5
H15A C15 H15B 109.5
C12 C15 H15C 109.5
H15A C15 H15C 109.5
H15B C15 H15C 109.5
C18 C16 C5 113.1(3)
C18 C16 C19 106.7(3)
C5 C16 C19 110.2(3)
C18 C16 C17 110.0(3)
C5 C16 C17 110.5(3)
C19 C16 C17 106.0(3)
C16 C17 H17A 109.5
C16 C17 H17B 109.5
H17A C17 H17B 109.5
C16 C17 H17C 109.5
H17A C17 H17C 109.5
H17B C17 H17C 109.5
C16 C18 H18A 109.5
C16 C18 H18B 109.5
H18A C18 H18B 109.5
C16 C18 H18C 109.5
H18A C18 H18C 109.5
H18B C18 H18C 109.5
C16 C19 H19A 109.5
C16 C19 H19B 109.5
H19A C19 H19B 109.5
C16 C19 H19C 109.5
H19A C19 H19C 109.5
H19B C19 H19C 109.5
C25 C20 C21 118.7(3)
C25 C20 P1 123.1(2)
C21 C20 P1 118.2(2)
C22 C21 C20 120.6(3)
C22 C21 H21 119.7
C20 C21 H21 119.7
C21 C22 C23 120.1(3)
C21 C22 H22 119.9
C23 C22 H22 119.9
C24 C23 C22 119.5(3)
C24 C23 H23 120.3
C22 C23 H23 120.3
C23 C24 C25 120.7(3)
C23 C24 H24 119.6
C25 C24 H24 119.6
C24 C25 C20 120.4(3)
C24 C25 H25 119.8
C20 C25 H25 119.8
C31 C26 C27 118.9(3)
C31 C26 P1 119.5(2)
C27 C26 P1 121.5(2)
C28 C27 C26 120.5(3)
C28 C27 H27 119.8
C26 C27 H27 119.8
C29 C28 C27 120.4(3)
C29 C28 H28 119.8
C27 C28 H28 119.8
C28 C29 C30 119.8(3)
C28 C29 H29 120.1
C30 C29 H29 120.1
C29 C30 C31 119.7(3)
C29 C30 H30 120.2
C31 C30 H30 120.2
C26 C31 C30 120.6(3)
C26 C31 H31 119.7
C30 C31 H31 119.7
C33 C32 C37 118.3(3)
C33 C32 P1 120.5(2)
C37 C32 P1 120.9(2)
C34 C33 C32 121.2(3)
C34 C33 H33 119.4
C32 C33 H33 119.4
C35 C34 C33 120.1(3)
C35 C34 H34 119.9
C33 C34 H34 119.9
C34 C35 C36 119.3(3)
C34 C35 H35 120.4
C36 C35 H35 120.4
C37 C36 C35 121.1(3)
C37 C36 H36 119.5
C35 C36 H36 119.5
C36 C37 C32 120.0(3)
C36 C37 H37 120.0
C32 C37 H37 120.0

loop_
_geom_bond_atom_site_label_1
_geom_bond_atom_site_label_2
_geom_bond_distance
Ru1 C5 2.116(3)
Ru1 C3 2.144(3)
Ru1 C4 2.177(3)
Ru1 C1 2.177(3)
Ru1 C2 2.193(3)
Ru1 Cl1 2.3705(8)
Ru1 P1 2.3786(8)
P1 C32 1.840(3)
P1 C20 1.846(3)
P1 C26 1.846(3)
O1 C2 1.370(4)
O1 C6 1.439(4)
C1 C2 1.411(4)
C1 C5 1.444(4)
C1 H1 0.9500
C2 C3 1.449(5)
C3 C4 1.473(4)
C3 C7 1.553(4)
C4 C5 1.485(4)
C4 C11 1.527(4)
C5 C16 1.546(4)
C6 H6A 0.9800
C6 H6B 0.9800
C6 H6C 0.9800
C7 C10 1.544(5)
C7 C9 1.547(4)
C7 C8 1.557(4)
C8 H8A 0.9800
C8 H8B 0.9800
C8 H8C 0.9800
C9 H9A 0.9800
C9 H9B 0.9800
C9 H9C 0.9800
C10 H10A 0.9800
C10 H10B 0.9800
C10 H10C 0.9800
C11 C12 1.575(4)
C11 H11A 0.9900
C11 H11B 0.9900
C12 C13 1.528(5)
C12 C14 1.531(5)
C12 C15 1.536(5)
C13 H13A 0.9800
C13 H13B 0.9800
C13 H13C 0.9800
C14 H14A 0.9800
C14 H14B 0.9800
C14 H14C 0.9800
C15 H15A 0.9800
C15 H15B 0.9800
C15 H15C 0.9800
C16 C18 1.545(5)
C16 C19 1.548(4)
C16 C17 1.549(5)
C17 H17A 0.9800
C17 H17B 0.9800
C17 H17C 0.9800
C18 H18A 0.9800
C18 H18B 0.9800
C18 H18C 0.9800
C19 H19A 0.9800
C19 H19B 0.9800
C19 H19C 0.9800
C20 C25 1.400(4)
C20 C21 1.403(4)
C21 C22 1.391(4)
C21 H21 0.9500
C22 C23 1.397(5)
C22 H22 0.9500
C23 C24 1.387(5)
C23 H23 0.9500
C24 C25 1.391(4)
C24 H24 0.9500
C25 H25 0.9500
C26 C31 1.393(4)
C26 C27 1.396(4)
C27 C28 1.390(4)
C27 H27 0.9500
C28 C29 1.385(5)
C28 H28 0.9500
C29 C30 1.394(5)
C29 H29 0.9500
C30 C31 1.398(4)
C30 H30 0.9500
C31 H31 0.9500
C32 C33 1.400(4)
C32 C37 1.411(4)
C33 C34 1.393(4)
C33 H33 0.9500
C34 C35 1.388(5)
C34 H34 0.9500
C35 C36 1.397(5)
C35 H35 0.9500
C36 C37 1.387(5)
C36 H36 0.9500
C37 H37 0.9500

loop_
_geom_torsion_atom_site_label_1
_geom_torsion_atom_site_label_2
_geom_torsion_atom_site_label_3
_geom_torsion_atom_site_label_4
_geom_torsion
C5 Ru1 P1 C32 61.70(15)
C3 Ru1 P1 C32 -36.89(19)
C4 Ru1 P1 C32 60.0(3)
C1 Ru1 P1 C32 26.38(14)
C2 Ru1 P1 C32 -11.45(15)
Cl1 Ru1 P1 C32 -163.70(11)
C5 Ru1 P1 C20 -58.94(15)
C3 Ru1 P1 C20 -157.53(18)
C4 Ru1 P1 C20 -60.6(3)
C1 Ru1 P1 C20 -94.27(14)
C2 Ru1 P1 C20 -132.10(15)
Cl1 Ru1 P1 C20 75.65(11)
C5 Ru1 P1 C26 -178.92(14)
C3 Ru1 P1 C26 82.48(18)
C4 Ru1 P1 C26 179.4(3)
C1 Ru1 P1 C26 145.75(13)
C2 Ru1 P1 C26 107.92(14)
Cl1 Ru1 P1 C26 -44.33(11)
C5 Ru1 C1 C2 119.4(3)
C3 Ru1 C1 C2 35.48(17)
C4 Ru1 C1 C2 79.35(19)
Cl1 Ru1 C1 C2 106.0(3)
P1 Ru1 C1 C2 -110.57(17)
C3 Ru1 C1 C5 -83.88(19)
C4 Ru1 C1 C5 -40.01(17)
C2 Ru1 C1 C5 -119.4(3)
Cl1 Ru1 C1 C5 -13.4(4)
P1 Ru1 C1 C5 130.07(16)
C6 O1 C2 C1 2.7(4)
C6 O1 C2 C3 -170.3(3)
C6 O1 C2 Ru1 99.8(3)
C5 C1 C2 O1 -172.2(3)
Ru1 C1 C2 O1 129.4(3)
C5 C1 C2 C3 1.5(3)
Ru1 C1 C2 C3 -56.9(2)
C5 C1 C2 Ru1 58.4(2)
C5 Ru1 C2 O1 -160.0(4)
C3 Ru1 C2 O1 114.9(4)
C4 Ru1 C2 O1 155.1(4)
C1 Ru1 C2 O1 -122.5(4)
Cl1 Ru1 C2 O1 86.0(3)
P1 Ru1 C2 O1 -42.2(3)
C5 Ru1 C2 C1 -37.51(18)
C3 Ru1 C2 C1 -122.7(3)
C4 Ru1 C2 C1 -82.44(19)
Cl1 Ru1 C2 C1 -151.51(15)
P1 Ru1 C2 C1 80.25(18)
C5 Ru1 C2 C3 85.16(19)
C4 Ru1 C2 C3 40.24(17)
C1 Ru1 C2 C3 122.7(3)
Cl1 Ru1 C2 C3 -28.8(2)
P1 Ru1 C2 C3 -157.07(15)
O1 C2 C3 C4 168.2(3)
C1 C2 C3 C4 -5.7(3)
Ru1 C2 C3 C4 -63.79(19)
O1 C2 C3 C7 -10.5(4)
C1 C2 C3 C7 175.5(3)
Ru1 C2 C3 C7 117.5(3)
O1 C2 C3 Ru1 -128.0(3)
C1 C2 C3 Ru1 58.1(2)
C5 Ru1 C3 C2 -77.08(19)
C4 Ru1 C3 C2 -114.4(3)
C1 Ru1 C3 C2 -34.28(17)
Cl1 Ru1 C3 C2 162.59(15)
P1 Ru1 C3 C2 39.5(2)
C5 Ru1 C3 C4 37.36(18)
C1 Ru1 C3 C4 80.17(19)
C2 Ru1 C3 C4 114.4(3)
Cl1 Ru1 C3 C4 -82.97(17)
P1 Ru1 C3 C4 153.96(14)
C5 Ru1 C3 C7 166.8(3)
C4 Ru1 C3 C7 129.4(3)
C1 Ru1 C3 C7 -150.4(3)
C2 Ru1 C3 C7 -116.2(3)
Cl1 Ru1 C3 C7 46.4(3)
P1 Ru1 C3 C7 -76.6(3)
C2 C3 C4 C5 7.6(3)
C7 C3 C4 C5 -173.9(3)
Ru1 C3 C4 C5 -56.89(19)
C2 C3 C4 C11 -176.8(3)
C7 C3 C4 C11 1.7(5)
Ru1 C3 C4 C11 118.7(3)
C2 C3 C4 Ru1 64.5(2)
C7 C3 C4 Ru1 -117.0(3)
C5 Ru1 C4 C3 -119.9(2)
C1 Ru1 C4 C3 -81.09(19)
C2 Ru1 C4 C3 -39.41(18)
Cl1 Ru1 C4 C3 106.56(17)
P1 Ru1 C4 C3 -117.8(3)
C3 Ru1 C4 C5 119.9(2)
C1 Ru1 C4 C5 38.85(17)
C2 Ru1 C4 C5 80.53(18)
Cl1 Ru1 C4 C5 -133.50(15)
P1 Ru1 C4 C5 2.2(4)
C5 Ru1 C4 C11 120.6(3)
C3 Ru1 C4 C11 -119.5(3)
C1 Ru1 C4 C11 159.4(3)
C2 Ru1 C4 C11 -158.9(3)
Cl1 Ru1 C4 C11 -12.9(3)
P1 Ru1 C4 C11 122.8(3)
C2 C1 C5 C4 3.4(3)
Ru1 C1 C5 C4 64.08(19)
C2 C1 C5 C16 179.6(3)
Ru1 C1 C5 C16 -119.7(3)
C2 C1 C5 Ru1 -60.7(2)
C3 C4 C5 C1 -6.8(3)
C11 C4 C5 C1 177.6(3)
Ru1 C4 C5 C1 -64.52(19)
C3 C4 C5 C16 177.6(3)
C11 C4 C5 C16 2.1(5)
Ru1 C4 C5 C16 120.0(3)
C3 C4 C5 Ru1 57.68(19)
C11 C4 C5 Ru1 -117.9(3)
C3 Ru1 C5 C1 78.65(19)
C4 Ru1 C5 C1 115.5(2)
C2 Ru1 C5 C1 36.00(17)
Cl1 Ru1 C5 C1 175.29(14)
P1 Ru1 C5 C1 -63.78(18)
C3 Ru1 C5 C4 -36.83(16)
C1 Ru1 C5 C4 -115.5(2)
C2 Ru1 C5 C4 -79.48(18)
Cl1 Ru1 C5 C4 59.81(18)
P1 Ru1 C5 C4 -179.26(13)
C3 Ru1 C5 C16 -167.0(3)
C4 Ru1 C5 C16 -130.2(3)
C1 Ru1 C5 C16 114.4(3)
C2 Ru1 C5 C16 150.4(3)
Cl1 Ru1 C5 C16 -70.3(3)
P1 Ru1 C5 C16 50.6(3)
C2 C3 C7 C10 -166.1(3)
C4 C3 C7 C10 15.5(5)
Ru1 C3 C7 C10 -78.3(3)
C2 C3 C7 C9 70.0(4)
C4 C3 C7 C9 -108.4(4)
Ru1 C3 C7 C9 157.7(2)
C2 C3 C7 C8 -48.0(4)
C4 C3 C7 C8 133.6(3)
Ru1 C3 C7 C8 39.7(3)
C3 C4 C11 C12 90.8(4)
C5 C4 C11 C12 -94.5(4)
Ru1 C4 C11 C12 178.6(2)
C4 C11 C12 C13 -46.1(4)
C4 C11 C12 C14 75.5(4)
C4 C11 C12 C15 -166.2(3)
C1 C5 C16 C18 153.8(3)
C4 C5 C16 C18 -31.1(5)
Ru1 C5 C16 C18 65.6(3)
C1 C5 C16 C19 34.4(4)
C4 C5 C16 C19 -150.5(3)
Ru1 C5 C16 C19 -53.8(4)
C1 C5 C16 C17 -82.5(3)
C4 C5 C16 C17 92.6(4)
Ru1 C5 C16 C17 -170.6(2)
C32 P1 C20 C25 16.9(3)
C26 P1 C20 C25 -88.4(3)
Ru1 P1 C20 C25 142.5(2)
C32 P1 C20 C21 -165.2(2)
C26 P1 C20 C21 89.5(3)
Ru1 P1 C20 C21 -39.6(3)
C25 C20 C21 C22 0.9(5)
P1 C20 C21 C22 -177.1(2)
C20 C21 C22 C23 -1.3(5)
C21 C22 C23 C24 0.8(5)
C22 C23 C24 C25 0.0(5)
C23 C24 C25 C20 -0.4(5)
C21 C20 C25 C24 -0.1(5)
P1 C20 C25 C24 177.8(2)
C32 P1 C26 C31 99.8(3)
C20 P1 C26 C31 -151.9(2)
Ru1 P1 C26 C31 -26.1(3)
C32 P1 C26 C27 -77.3(3)
C20 P1 C26 C27 31.0(3)
Ru1 P1 C26 C27 156.8(2)
C31 C26 C27 C28 -1.9(5)
P1 C26 C27 C28 175.2(2)
C26 C27 C28 C29 0.5(5)
C27 C28 C29 C30 1.2(5)
C28 C29 C30 C31 -1.4(5)
C27 C26 C31 C30 1.6(5)
P1 C26 C31 C30 -175.5(2)
C29 C30 C31 C26 0.0(5)
C20 P1 C32 C33 -135.3(2)
C26 P1 C32 C33 -29.4(3)
Ru1 P1 C32 C33 99.5(2)
C20 P1 C32 C37 51.0(3)
C26 P1 C32 C37 156.9(2)
Ru1 P1 C32 C37 -74.3(3)
C37 C32 C33 C34 0.5(5)
P1 C32 C33 C34 -173.3(2)
C32 C33 C34 C35 -0.3(5)
C33 C34 C35 C36 -0.6(5)
C34 C35 C36 C37 1.3(5)
C35 C36 C37 C32 -1.1(5)
C33 C32 C37 C36 0.2(4)
P1 C32 C37 C36 174.0(2)
